data_1504014
loop_
_publ_author_name
'Balaji, Ganapathy'
'Valiyaveettil, Suresh'

_publ_section_title
;
 Synthesis and properties of symmetric and unsymmetric
 dibenzothienopyrroles.
;
_journal_issue 15
_journal_name_full 'Organic letters'
_journal_page_first 3358
_journal_page_last 3361
_journal_paper_doi 10.1021/ol901133m
_journal_volume 11
_journal_year 2009
_chemical_formula_sum 'C28 H25 N S2'
_chemical_formula_weight 439.61
_chemical_name_systematic
; 
 ? 
;
_space_group_IT_number 2
_symmetry_cell_setting triclinic
_symmetry_space_group_name_Hall '-P 1'
_symmetry_space_group_name_H-M 'P -1'
_atom_sites_solution_hydrogens geom
_atom_sites_solution_primary direct
_atom_sites_solution_secondary difmap
_audit_creation_method SHELXL-97
_cell_angle_alpha 81.7120(10)
_cell_angle_beta 68.1210(10)
_cell_angle_gamma 66.5690(10)
_cell_formula_units_Z 2
_cell_length_a 10.4421(6)
_cell_length_b 11.0184(6)
_cell_length_c 11.3293(6)
_cell_measurement_reflns_used 8433
_cell_measurement_temperature 223(2)
_cell_measurement_theta_max 27.50
_cell_measurement_theta_min 2.27
_cell_volume 1109.85(11)
_computing_cell_refinement 'Bruker SMART'
_computing_data_collection 'Bruker SMART'
_computing_data_reduction 'Bruker SAINT'
_computing_molecular_graphics 'Bruker SHELXTL'
_computing_publication_material 'Bruker SHELXTL'
_computing_structure_refinement 'SHELXL-97 (Sheldrick, 1997)'
_computing_structure_solution 'SHELXS-97 (Sheldrick, 1990)'
_diffrn_ambient_temperature 223(2)
_diffrn_measured_fraction_theta_full 0.999
_diffrn_measured_fraction_theta_max 0.999
_diffrn_measurement_device_type 'CCD area detector'
_diffrn_measurement_method 'phi and omega scans'
_diffrn_radiation_monochromator graphite
_diffrn_radiation_source 'fine-focus sealed tube'
_diffrn_radiation_type MoK\a
_diffrn_radiation_wavelength 0.71073
_diffrn_reflns_av_R_equivalents 0.0236
_diffrn_reflns_av_sigmaI/netI 0.0261
_diffrn_reflns_limit_h_max 13
_diffrn_reflns_limit_h_min -13
_diffrn_reflns_limit_k_max 14
_diffrn_reflns_limit_k_min -14
_diffrn_reflns_limit_l_max 14
_diffrn_reflns_limit_l_min -14
_diffrn_reflns_number 14495
_diffrn_reflns_theta_full 27.50
_diffrn_reflns_theta_max 27.50
_diffrn_reflns_theta_min 1.94
_exptl_absorpt_coefficient_mu 0.256
_exptl_absorpt_correction_T_max 0.9458
_exptl_absorpt_correction_T_min 0.8615
_exptl_absorpt_correction_type multi-scan
_exptl_absorpt_process_details 'Sadabs, (Sheldrick 2001)'
_exptl_crystal_colour Colourless
_exptl_crystal_density_diffrn 1.315
_exptl_crystal_density_meas ?
_exptl_crystal_density_method 'not measured'
_exptl_crystal_description Block
_exptl_crystal_F_000 464
_exptl_crystal_size_max 0.60
_exptl_crystal_size_mid 0.46
_exptl_crystal_size_min 0.22
_refine_diff_density_max 0.351
_refine_diff_density_min -0.412
_refine_diff_density_rms 0.111
_refine_ls_extinction_method none
_refine_ls_goodness_of_fit_ref 1.045
_refine_ls_hydrogen_treatment constr
_refine_ls_matrix_type full
_refine_ls_number_parameters 281
_refine_ls_number_reflns 5101
_refine_ls_number_restraints 0
_refine_ls_restrained_S_all 1.045
_refine_ls_R_factor_all 0.0415
_refine_ls_R_factor_gt 0.0386
_refine_ls_shift/su_max 0.001
_refine_ls_shift/su_mean 0.000
_refine_ls_structure_factor_coef Fsqd
_refine_ls_weighting_details 'calc w=1/[\s^2^(Fo^2^)+(0.0591P)^2^+0.3257P] where P=(Fo^2^+2Fc^2^)/3'
_refine_ls_weighting_scheme calc
_refine_ls_wR_factor_gt 0.1012
_refine_ls_wR_factor_ref 0.1038
_reflns_number_gt 4656
_reflns_number_total 5101
_reflns_threshold_expression >2sigma(I)
_cod_data_source_file ol901133m_si_002.cif
_cod_data_source_block 8428
_cod_depositor_comments
;
The following automatic conversions were performed:

'_symmetry_cell_setting' value 'Triclinic' changed to 'triclinic'
according to /home/saulius/struct/CIF-dictionaries/cif_core.dic
dictionary named 'cif_core.dic' version 2.4.2 from 2011-04-26.

Automatic conversion script
Id: cif_fix_values 1715 2011-07-08 13:25:40Z adriana 

The following automatic conversions were performed:

'_exptl_crystal_density_meas' value 'not measured' was changed to '?'
- the value is perceived as not measured.

Automatic conversion script
Id: cif_fix_values 3008 2015-01-20 13:52:24Z robertas 
;
_cod_original_sg_symbol_H-M P-1
_cod_database_code 1504014

loop_
_symmetry_equiv_pos_as_xyz
'x, y, z'
'-x, -y, -z'

loop_
_atom_site_label
_atom_site_type_symbol
_atom_site_fract_x
_atom_site_fract_y
_atom_site_fract_z
_atom_site_U_iso_or_equiv
_atom_site_adp_type
_atom_site_occupancy
_atom_site_symmetry_multiplicity
_atom_site_calc_flag
_atom_site_refinement_flags
S1 S 1.18322(4) -0.08020(3) 0.09652(3) 0.02775(10) Uani 1 1 d .
S2 S 1.42716(3) 0.14547(3) 0.06780(3) 0.02899(10) Uani 1 1 d .
N1 N 1.00018(12) 0.28687(10) 0.19032(11) 0.0253(2) Uani 1 1 d .
C1 C 0.75351(15) 0.14623(15) 0.24138(13) 0.0310(3) Uani 1 1 d .
H1 H 0.6985 0.2350 0.2673 0.037 Uiso 1 1 calc R
C2 C 0.68147(17) 0.06128(17) 0.25122(14) 0.0375(3) Uani 1 1 d .
H2 H 0.5770 0.0927 0.2850 0.045 Uiso 1 1 calc R
C3 C 0.76174(19) -0.06972(17) 0.21183(15) 0.0392(3) Uani 1 1 d .
H3 H 0.7105 -0.1253 0.2185 0.047 Uiso 1 1 calc R
C4 C 0.91570(18) -0.11995(15) 0.16290(14) 0.0343(3) Uani 1 1 d .
H4 H 0.9692 -0.2086 0.1361 0.041 Uiso 1 1 calc R
C5 C 0.98962(15) -0.03601(13) 0.15428(12) 0.0269(3) Uani 1 1 d .
C6 C 0.90906(15) 0.09818(13) 0.19242(12) 0.0256(3) Uani 1 1 d .
C7 C 1.01171(14) 0.16130(12) 0.17186(12) 0.0240(3) Uani 1 1 d .
C8 C 1.16075(14) 0.07973(12) 0.12104(12) 0.0239(3) Uani 1 1 d .
C9 C 1.24486(14) 0.15804(12) 0.10787(12) 0.0245(3) Uani 1 1 d .
C10 C 1.14321(14) 0.28393(12) 0.15257(12) 0.0246(3) Uani 1 1 d .
C11 C 1.20773(15) 0.37385(13) 0.16090(12) 0.0260(3) Uani 1 1 d .
C12 C 1.36491(15) 0.30926(13) 0.11756(13) 0.0277(3) Uani 1 1 d .
C13 C 1.45523(17) 0.37248(15) 0.12095(15) 0.0356(3) Uani 1 1 d .
H13 H 1.5594 0.3294 0.0916 0.043 Uiso 1 1 calc R
C14 C 1.38845(19) 0.50040(16) 0.16861(16) 0.0400(3) Uani 1 1 d .
H14 H 1.4480 0.5441 0.1721 0.048 Uiso 1 1 calc R
C15 C 1.23420(18) 0.56504(15) 0.21139(15) 0.0379(3) Uani 1 1 d .
H15 H 1.1912 0.6517 0.2436 0.046 Uiso 1 1 calc R
C16 C 1.14349(16) 0.50350(13) 0.20710(14) 0.0317(3) Uani 1 1 d .
H16 H 1.0396 0.5484 0.2350 0.038 Uiso 1 1 calc R
C17 C 0.86664(14) 0.39955(12) 0.24395(12) 0.0246(3) Uani 1 1 d .
C18 C 0.79910(16) 0.41249(14) 0.37449(13) 0.0320(3) Uani 1 1 d .
H18 H 0.8375 0.3460 0.4280 0.038 Uiso 1 1 calc R
C19 C 0.67424(16) 0.52439(14) 0.42599(13) 0.0335(3) Uani 1 1 d .
H19 H 0.6281 0.5326 0.5148 0.040 Uiso 1 1 calc R
C20 C 0.61583(14) 0.62444(13) 0.34951(13) 0.0274(3) Uani 1 1 d .
C21 C 0.68413(16) 0.60804(14) 0.21814(14) 0.0332(3) Uani 1 1 d .
H21 H 0.6452 0.6737 0.1644 0.040 Uiso 1 1 calc R
C22 C 0.80917(16) 0.49598(14) 0.16523(13) 0.0319(3) Uani 1 1 d .
H22 H 0.8542 0.4861 0.0764 0.038 Uiso 1 1 calc R
C23 C 0.48494(16) 0.74807(14) 0.41047(14) 0.0323(3) Uani 1 1 d .
H23A H 0.5229 0.8160 0.4117 0.039 Uiso 1 1 calc R
H23B H 0.4359 0.7280 0.4990 0.039 Uiso 1 1 calc R
C24 C 0.36909(17) 0.80541(16) 0.34653(16) 0.0395(4) Uani 1 1 d .
H24A H 0.3362 0.7361 0.3387 0.047 Uiso 1 1 calc R
H24B H 0.4150 0.8338 0.2605 0.047 Uiso 1 1 calc R
C25 C 0.23326(16) 0.92303(15) 0.41896(14) 0.0350(3) Uani 1 1 d .
H25A H 0.1600 0.9502 0.3762 0.042 Uiso 1 1 calc R
H25B H 0.1878 0.8942 0.5049 0.042 Uiso 1 1 calc R
C26 C 0.26706(16) 1.04241(15) 0.42956(14) 0.0335(3) Uani 1 1 d .
H26A H 0.3259 1.0203 0.4852 0.040 Uiso 1 1 calc R
H26B H 0.3273 1.0626 0.3452 0.040 Uiso 1 1 calc R
C27 C 0.12729(17) 1.16444(15) 0.48195(15) 0.0381(3) Uani 1 1 d .
H27A H 0.0699 1.1880 0.4249 0.046 Uiso 1 1 calc R
H27B H 0.0656 1.1433 0.5651 0.046 Uiso 1 1 calc R
C28 C 0.1601(2) 1.28242(17) 0.49634(18) 0.0515(4) Uani 1 1 d .
H28A H 0.2061 1.2637 0.5605 0.077 Uiso 1 1 calc R
H28B H 0.0680 1.3592 0.5220 0.077 Uiso 1 1 calc R
H28C H 0.2271 1.2999 0.4158 0.077 Uiso 1 1 calc R

loop_
_atom_site_aniso_label
_atom_site_aniso_U_11
_atom_site_aniso_U_22
_atom_site_aniso_U_33
_atom_site_aniso_U_23
_atom_site_aniso_U_13
_atom_site_aniso_U_12
S1 0.02903(18) 0.01928(16) 0.03268(18) -0.00436(12) -0.01070(14) -0.00531(13)
S2 0.01967(16) 0.02571(17) 0.03591(19) -0.00780(13) -0.00464(13) -0.00484(12)
N1 0.0198(5) 0.0201(5) 0.0321(5) -0.0062(4) -0.0071(4) -0.0032(4)
C1 0.0267(7) 0.0378(7) 0.0273(6) -0.0043(5) -0.0070(5) -0.0117(6)
C2 0.0327(7) 0.0541(9) 0.0312(7) 0.0004(6) -0.0093(6) -0.0234(7)
C3 0.0474(9) 0.0490(9) 0.0362(7) 0.0081(7) -0.0177(7) -0.0327(8)
C4 0.0457(8) 0.0311(7) 0.0344(7) 0.0049(6) -0.0182(6) -0.0201(6)
C5 0.0312(7) 0.0263(6) 0.0248(6) 0.0012(5) -0.0113(5) -0.0114(5)
C6 0.0274(6) 0.0281(6) 0.0228(6) -0.0008(5) -0.0095(5) -0.0107(5)
C7 0.0226(6) 0.0213(6) 0.0253(6) -0.0036(5) -0.0074(5) -0.0050(5)
C8 0.0243(6) 0.0193(6) 0.0254(6) -0.0033(4) -0.0082(5) -0.0046(5)
C9 0.0203(6) 0.0223(6) 0.0264(6) -0.0036(5) -0.0063(5) -0.0042(5)
C10 0.0212(6) 0.0206(6) 0.0281(6) -0.0032(5) -0.0069(5) -0.0046(5)
C11 0.0257(6) 0.0226(6) 0.0278(6) -0.0011(5) -0.0082(5) -0.0077(5)
C12 0.0259(6) 0.0251(6) 0.0294(6) -0.0022(5) -0.0070(5) -0.0086(5)
C13 0.0291(7) 0.0358(8) 0.0419(8) -0.0030(6) -0.0087(6) -0.0145(6)
C14 0.0416(8) 0.0362(8) 0.0497(9) -0.0032(7) -0.0140(7) -0.0226(7)
C15 0.0428(8) 0.0252(7) 0.0471(8) -0.0048(6) -0.0145(7) -0.0132(6)
C16 0.0317(7) 0.0228(6) 0.0378(7) -0.0033(5) -0.0110(6) -0.0073(5)
C17 0.0186(6) 0.0199(6) 0.0318(6) -0.0063(5) -0.0072(5) -0.0031(5)
C18 0.0285(7) 0.0275(7) 0.0300(7) 0.0002(5) -0.0095(5) -0.0012(5)
C19 0.0298(7) 0.0313(7) 0.0269(6) -0.0037(5) -0.0049(5) -0.0023(6)
C20 0.0228(6) 0.0234(6) 0.0315(7) -0.0051(5) -0.0076(5) -0.0044(5)
C21 0.0325(7) 0.0251(7) 0.0328(7) 0.0007(5) -0.0126(6) -0.0007(6)
C22 0.0303(7) 0.0295(7) 0.0269(6) -0.0036(5) -0.0080(5) -0.0026(6)
C23 0.0283(7) 0.0271(7) 0.0340(7) -0.0078(5) -0.0103(6) -0.0008(5)
C24 0.0320(8) 0.0363(8) 0.0450(8) -0.0150(6) -0.0173(7) 0.0011(6)
C25 0.0253(7) 0.0331(7) 0.0392(8) -0.0081(6) -0.0122(6) 0.0000(6)
C26 0.0265(7) 0.0341(7) 0.0332(7) -0.0007(6) -0.0115(6) -0.0035(6)
C27 0.0335(8) 0.0319(7) 0.0409(8) -0.0047(6) -0.0144(6) -0.0013(6)
C28 0.0651(12) 0.0343(8) 0.0527(10) -0.0010(7) -0.0236(9) -0.0130(8)

loop_
_atom_type_symbol
_atom_type_description
_atom_type_scat_dispersion_real
_atom_type_scat_dispersion_imag
_atom_type_scat_source
C C 0.0033 0.0016 'International Tables Vol C Tables 4.2.6.8 and 6.1.1.4'
H H 0.0000 0.0000 'International Tables Vol C Tables 4.2.6.8 and 6.1.1.4'
N N 0.0061 0.0033 'International Tables Vol C Tables 4.2.6.8 and 6.1.1.4'
S S 0.1246 0.1234 'International Tables Vol C Tables 4.2.6.8 and 6.1.1.4'

loop_
_geom_angle_atom_site_label_1
_geom_angle_atom_site_label_2
_geom_angle_atom_site_label_3
_geom_angle
C8 S1 C5 90.54(6)
C9 S2 C12 90.73(6)
C10 N1 C7 107.06(10)
C10 N1 C17 125.33(11)
C7 N1 C17 127.56(11)
C2 C1 C6 119.17(14)
C1 C2 C3 120.85(14)
C4 C3 C2 121.24(14)
C3 C4 C5 118.48(14)
C4 C5 C6 120.82(13)
C4 C5 S1 125.65(11)
C6 C5 S1 113.52(10)
C1 C6 C5 119.42(12)
C1 C6 C7 131.48(13)
C5 C6 C7 109.10(12)
N1 C7 C8 109.71(11)
N1 C7 C6 135.55(12)
C8 C7 C6 114.75(11)
C7 C8 C9 106.85(11)
C7 C8 S1 112.09(10)
C9 C8 S1 141.06(10)
C10 C9 C8 106.72(11)
C10 C9 S2 111.76(10)
C8 C9 S2 141.23(10)
N1 C10 C9 109.65(11)
N1 C10 C11 135.01(11)
C9 C10 C11 114.97(11)
C16 C11 C12 119.08(12)
C16 C11 C10 131.74(12)
C12 C11 C10 109.11(11)
C13 C12 C11 121.10(13)
C13 C12 S2 125.49(11)
C11 C12 S2 113.36(10)
C14 C13 C12 118.58(14)
C13 C14 C15 120.91(14)
C16 C15 C14 120.93(14)
C15 C16 C11 119.39(14)
C22 C17 C18 120.40(12)
C22 C17 N1 119.96(12)
C18 C17 N1 119.61(12)
C17 C18 C19 119.44(13)
C20 C19 C18 121.54(13)
C19 C20 C21 117.97(12)
C19 C20 C23 119.46(12)
C21 C20 C23 122.53(12)
C22 C21 C20 121.04(13)
C17 C22 C21 119.58(12)
C20 C23 C24 115.65(12)
C23 C24 C25 113.15(12)
C26 C25 C24 114.49(13)
C27 C26 C25 112.85(12)
C28 C27 C26 113.10(14)

loop_
_geom_bond_atom_site_label_1
_geom_bond_atom_site_label_2
_geom_bond_distance
S1 C8 1.7325(13)
S1 C5 1.7536(14)
S2 C9 1.7359(13)
S2 C12 1.7563(13)
N1 C10 1.3799(16)
N1 C7 1.3802(16)
N1 C17 1.4367(15)
C1 C2 1.386(2)
C1 C6 1.3984(19)
C2 C3 1.389(2)
C3 C4 1.384(2)
C4 C5 1.3951(19)
C5 C6 1.4159(18)
C6 C7 1.4307(18)
C7 C8 1.3894(17)
C8 C9 1.4163(18)
C9 C10 1.3922(17)
C10 C11 1.4316(18)
C11 C16 1.3988(18)
C11 C12 1.4187(18)
C12 C13 1.3904(19)
C13 C14 1.386(2)
C14 C15 1.394(2)
C15 C16 1.383(2)
C17 C22 1.3794(19)
C17 C18 1.3815(19)
C18 C19 1.3865(19)
C19 C20 1.3863(19)
C20 C21 1.3930(19)
C20 C23 1.5125(17)
C21 C22 1.3916(19)
C23 C24 1.517(2)
C24 C25 1.5304(19)
C25 C26 1.522(2)
C26 C27 1.5212(19)
C27 C28 1.513(2)
